data_1520656
loop_
_publ_author_name
'Zimmerman, Jake R.'
'Johntony, Olivia'
'Steigerwald, Daniel'
'Criss, Cody'
'Myers, Brian J.'
'Kinder, David H.'

_publ_section_title
;
 The Synthesis of a New Class of Highly Fluorescent Chromones via an
 Inverse-Demand Hetero-Diels-Alder Reaction.
;
_journal_issue 13
_journal_name_full 'Organic letters'
_journal_page_first 3256
_journal_page_last 3259
_journal_paper_doi 10.1021/acs.orglett.5b01417
_journal_volume 17
_journal_year 2015
_chemical_formula_moiety 'C16 H17 Cl O5'
_chemical_formula_sum 'C16 H17 Cl O5'
_chemical_formula_weight 324.74
_chemical_name_systematic
;
 ?
;
_space_group_crystal_system triclinic
_space_group_IT_number 2
_space_group_name_Hall '-P 1'
_space_group_name_H-M_alt 'P -1'
_symmetry_space_group_name_Hall '-P 1'
_symmetry_space_group_name_H-M 'P -1'
_atom_sites_solution_hydrogens geom
_atom_sites_solution_primary direct
_audit_creation_date 2014-05-02
_audit_creation_method
;
Olex2 1.2-alpha
(compiled 2014.03.20 svn.r2914 for OlexSys, GUI svn.r4816)
;
_cell_angle_alpha 76.228(2)
_cell_angle_beta 76.658(2)
_cell_angle_gamma 84.002(2)
_cell_formula_units_Z 2
_cell_length_a 6.9648(10)
_cell_length_b 7.7685(11)
_cell_length_c 14.728(2)
_cell_measurement_reflns_used 3121
_cell_measurement_temperature 173(2)
_cell_measurement_theta_max 25.301
_cell_measurement_theta_min 2.773
_cell_volume 752.04(18)
_computing_cell_refinement 'APEX2 v2012.10-0 (BRUKER, 2012)'
_computing_data_collection 'COSMO v1.61 (BRUKER, 2009)'
_computing_data_reduction 'SAINT v8.27A (Bruker, 2012)'
_computing_molecular_graphics 'Olex2 (Dolomanov et al., 2009)'
_computing_publication_material 'Olex2 (Dolomanov et al., 2009)'
_computing_structure_refinement 'XL (Sheldrick, 2008)'
_computing_structure_solution 'ShelXS (Sheldrick, 2008)'
_diffrn_ambient_temperature 173.15
_diffrn_detector 'Bruker APEX-II CCD area detector'
_diffrn_detector_area_resol_mean 8
_diffrn_detector_type 'Bruker APEX-II CCD area detector'
_diffrn_measured_fraction_theta_full 0.997
_diffrn_measured_fraction_theta_max 0.997
_diffrn_measurement_device 'three-circle diffractometer'
_diffrn_measurement_device_type 'Bruker APEX-II CCD'
_diffrn_measurement_method '\f and \w scans'
_diffrn_radiation_collimation Monocap
_diffrn_radiation_monochromator graphite
_diffrn_radiation_probe x-ray
_diffrn_radiation_type MoK\a
_diffrn_radiation_wavelength 0.71073
_diffrn_reflns_av_R_equivalents 0.0346
_diffrn_reflns_av_unetI/netI 0.0423
_diffrn_reflns_laue_measured_fraction_full 0.997
_diffrn_reflns_laue_measured_fraction_max 0.997
_diffrn_reflns_limit_h_max 8
_diffrn_reflns_limit_h_min -8
_diffrn_reflns_limit_k_max 9
_diffrn_reflns_limit_k_min -9
_diffrn_reflns_limit_l_max 14
_diffrn_reflns_limit_l_min -17
_diffrn_reflns_number 7294
_diffrn_reflns_point_group_measured_fraction_full 0.997
_diffrn_reflns_point_group_measured_fraction_max 0.997
_diffrn_reflns_theta_full 25.242
_diffrn_reflns_theta_max 25.313
_diffrn_reflns_theta_min 2.703
_diffrn_source 'sealed X-ray tube'
_diffrn_standards_number 0
_exptl_absorpt_coefficient_mu 0.275
_exptl_absorpt_correction_T_max 0.7452
_exptl_absorpt_correction_T_min 0.6625
_exptl_absorpt_correction_type multi-scan
_exptl_absorpt_process_details
;
SADABS-2012/1 (Bruker,2012) was used for absorption correction.
wR2(int) was 0.0597 before and 0.0424 after correction.
The Ratio of minimum to maximum transmission is 0.8890.
The \l/2 correction factor is 0.0015.
;
_exptl_crystal_colour yellow
_exptl_crystal_colour_primary yellow
_exptl_crystal_density_diffrn 1.434
_exptl_crystal_description chunk
_exptl_crystal_F_000 340
_exptl_crystal_size_max 0.409
_exptl_crystal_size_mid 0.243
_exptl_crystal_size_min 0.114
_refine_diff_density_max 0.247
_refine_diff_density_min -0.254
_refine_diff_density_rms 0.055
_refine_ls_extinction_method none
_refine_ls_goodness_of_fit_ref 1.096
_refine_ls_hydrogen_treatment constr
_refine_ls_matrix_type full
_refine_ls_number_parameters 204
_refine_ls_number_reflns 2742
_refine_ls_number_restraints 0
_refine_ls_restrained_S_all 1.096
_refine_ls_R_factor_all 0.0551
_refine_ls_R_factor_gt 0.0399
_refine_ls_shift/su_max 0.000
_refine_ls_shift/su_mean 0.000
_refine_ls_structure_factor_coef Fsqd
_refine_ls_weighting_details 'w=1/[\s^2^(Fo^2^)+(0.0469P)^2^+0.0842P] where P=(Fo^2^+2Fc^2^)/3'
_refine_ls_weighting_scheme calc
_refine_ls_wR_factor_gt 0.0950
_refine_ls_wR_factor_ref 0.1039
_reflns_Friedel_coverage 0.000
_reflns_number_gt 2096
_reflns_number_total 2742
_reflns_threshold_expression 'I > 2\s(I)'
_cod_data_source_file ol5b01417_si_002.cif
_cod_data_source_block jz414b
_cod_depositor_comments 'Adding full bibliography for 1520655--1520656.cif.'
_cod_original_cell_volume 752.02(19)
_cod_database_code 1520656
_shelxl_version_number 2013-4
_shelx_space_group_comment
;
The symmetry employed for this shelxl refinement is uniquely defined
by the following loop, which should always be used as a source of
symmetry information in preference to the above space-group names.
They are only intended as comments.
;
_shelx_estimated_absorpt_t_max 0.969
_shelx_estimated_absorpt_t_min 0.896
_olex2_refinement_description
;
1. Fixed Uiso
 At 1.2 times of:
  All C(H) groups
 At 1.5 times of:
  All C(H,H,H) groups, All O(H) groups
2.a Ternary CH refined with riding coordinates:
 C1(H1)
2.b Aromatic/amide H refined with riding coordinates:
 C5(H5), C8(H8), C10(H10)
2.c Idealised Me refined as rotating group:
 C11(H11A,H11B,H11C), C14(H14A,H14B,H14C), C15(H15A,H15B,H15C), C16(H16A,H16B,
 H16C)
2.d Idealised tetrahedral OH refined as rotating group:
 O3(H3)
;
_contact_crystallographer_email staples@chemistry.msu.com
_contact_crystallographer_name 'Richard Staples'

loop_
_space_group_symop_operation_xyz
'x, y, z'
'-x, -y, -z'

loop_
_atom_site_label
_atom_site_type_symbol
_atom_site_fract_x
_atom_site_fract_y
_atom_site_fract_z
_atom_site_U_iso_or_equiv
_atom_site_adp_type
_atom_site_occupancy
_atom_site_site_symmetry_order
_atom_site_calc_flag
_atom_site_refinement_flags_posn
Cl1 Cl 0.87989(8) 0.65677(7) 0.63195(4) 0.03549(19) Uani 1 1 d .
O1 O 1.01591(18) 0.88305(18) 0.21482(9) 0.0254(3) Uani 1 1 d .
O2 O 0.53772(19) 0.58585(18) 0.35377(10) 0.0310(4) Uani 1 1 d .
O3 O 0.4624(2) 0.5969(2) 0.19196(11) 0.0370(4) Uani 1 1 d .
H3 H 0.4504 0.5648 0.2515 0.056 Uiso 1 1 calc GR
O4 O 0.9485(2) 1.34517(18) 0.16007(11) 0.0332(4) Uani 1 1 d .
O5 O 1.0751(2) 1.1944(2) 0.04717(11) 0.0408(4) Uani 1 1 d .
C1 C 0.8529(3) 0.9079(3) 0.16609(14) 0.0239(5) Uani 1 1 d .
H1 H 0.9095 0.8911 0.0997 0.029 Uiso 1 1 calc R
C2 C 0.7030(3) 0.7702(3) 0.21168(15) 0.0245(5) Uani 1 1 d .
C3 C 0.6716(3) 0.6949(3) 0.31164(15) 0.0250(5) Uani 1 1 d .
C4 C 0.8074(3) 0.7384(2) 0.36375(14) 0.0229(5) Uani 1 1 d .
C5 C 0.7814(3) 0.6837(3) 0.46307(14) 0.0246(5) Uani 1 1 d .
H5 H 0.6672 0.6234 0.4996 0.029 Uiso 1 1 calc R
C6 C 0.9216(3) 0.7174(3) 0.50758(14) 0.0251(5) Uani 1 1 d .
C7 C 1.0963(3) 0.7994(3) 0.45656(15) 0.0251(5) Uani 1 1 d .
C8 C 1.1198(3) 0.8532(3) 0.35813(15) 0.0250(5) Uani 1 1 d .
H8 H 1.2364 0.9097 0.3215 0.030 Uiso 1 1 calc R
C9 C 0.9769(3) 0.8266(3) 0.31184(14) 0.0225(4) Uani 1 1 d .
C10 C 0.6011(3) 0.7085(3) 0.15708(16) 0.0317(5) Uani 1 1 d .
H10 H 0.6346 0.7503 0.0896 0.038 Uiso 1 1 calc R
C11 C 1.2511(3) 0.8307(3) 0.50548(15) 0.0308(5) Uani 1 1 d .
H11A H 1.1937 0.9053 0.5511 0.046 Uiso 1 1 calc GR
H11B H 1.3603 0.8906 0.4577 0.046 Uiso 1 1 calc GR
H11C H 1.3007 0.7168 0.5396 0.046 Uiso 1 1 calc GR
C12 C 0.7697(3) 1.1024(3) 0.15648(14) 0.0241(5) Uani 1 1 d .
C13 C 0.9489(3) 1.2162(3) 0.11494(15) 0.0263(5) Uani 1 1 d .
C14 C 0.6503(3) 1.1421(3) 0.25058(16) 0.0332(5) Uani 1 1 d .
H14A H 0.5419 1.0614 0.2764 0.050 Uiso 1 1 calc GR
H14B H 0.5961 1.2650 0.2394 0.050 Uiso 1 1 calc GR
H14C H 0.7362 1.1253 0.2965 0.050 Uiso 1 1 calc GR
C15 C 0.6404(3) 1.1433(3) 0.08135(17) 0.0378(6) Uani 1 1 d .
H15A H 0.7153 1.1108 0.0223 0.057 Uiso 1 1 calc GR
H15B H 0.6021 1.2703 0.0681 0.057 Uiso 1 1 calc GR
H15C H 0.5216 1.0749 0.1059 0.057 Uiso 1 1 calc GR
C16 C 1.1152(3) 1.4569(3) 0.12478(18) 0.0403(6) Uani 1 1 d .
H16A H 1.1228 1.5114 0.0569 0.060 Uiso 1 1 calc GR
H16B H 1.2371 1.3850 0.1325 0.060 Uiso 1 1 calc GR
H16C H 1.0987 1.5500 0.1611 0.060 Uiso 1 1 calc GR

loop_
_atom_site_aniso_label
_atom_site_aniso_U_11
_atom_site_aniso_U_22
_atom_site_aniso_U_33
_atom_site_aniso_U_23
_atom_site_aniso_U_13
_atom_site_aniso_U_12
Cl1 0.0422(3) 0.0380(3) 0.0236(3) -0.0037(2) -0.0056(2) -0.0010(3)
O1 0.0222(7) 0.0304(8) 0.0222(8) -0.0023(6) -0.0032(6) -0.0057(6)
O2 0.0286(8) 0.0296(8) 0.0318(9) -0.0006(7) -0.0025(6) -0.0117(7)
O3 0.0393(9) 0.0377(9) 0.0379(10) -0.0079(8) -0.0098(8) -0.0164(7)
O4 0.0331(8) 0.0279(8) 0.0419(10) -0.0137(7) -0.0052(7) -0.0086(7)
O5 0.0466(9) 0.0470(10) 0.0275(9) -0.0112(8) 0.0070(8) -0.0228(8)
C1 0.0250(10) 0.0287(11) 0.0196(11) -0.0066(9) -0.0047(8) -0.0055(9)
C2 0.0247(10) 0.0215(11) 0.0273(12) -0.0051(9) -0.0052(9) -0.0027(9)
C3 0.0233(10) 0.0186(10) 0.0319(13) -0.0055(9) -0.0032(9) -0.0018(9)
C4 0.0233(10) 0.0190(10) 0.0250(12) -0.0045(9) -0.0031(9) 0.0007(8)
C5 0.0232(10) 0.0199(11) 0.0256(12) -0.0009(9) -0.0003(9) 0.0005(9)
C6 0.0296(11) 0.0224(11) 0.0215(11) -0.0056(9) -0.0036(9) 0.0043(9)
C7 0.0246(10) 0.0208(11) 0.0298(12) -0.0069(9) -0.0065(9) 0.0042(8)
C8 0.0186(10) 0.0241(11) 0.0305(13) -0.0054(9) -0.0022(9) -0.0011(9)
C9 0.0225(10) 0.0197(10) 0.0240(11) -0.0056(9) -0.0023(9) 0.0009(8)
C10 0.0341(12) 0.0281(12) 0.0330(13) -0.0074(10) -0.0037(10) -0.0080(10)
C11 0.0289(11) 0.0335(12) 0.0325(13) -0.0105(10) -0.0098(10) 0.0029(10)
C12 0.0270(10) 0.0212(11) 0.0238(11) -0.0025(9) -0.0058(9) -0.0047(9)
C13 0.0327(11) 0.0243(11) 0.0219(12) 0.0007(9) -0.0098(10) -0.0057(9)
C14 0.0351(12) 0.0211(11) 0.0380(14) -0.0046(10) 0.0022(10) -0.0039(9)
C15 0.0361(12) 0.0325(13) 0.0452(15) 0.0005(11) -0.0174(11) -0.0058(10)
C16 0.0378(13) 0.0338(13) 0.0524(16) -0.0100(12) -0.0094(11) -0.0150(11)

loop_
_atom_type_symbol
_atom_type_description
_atom_type_scat_dispersion_real
_atom_type_scat_dispersion_imag
_atom_type_scat_source
C C 0.0033 0.0016 'International Tables Vol C Tables 4.2.6.8 and 6.1.1.4'
H H 0.0000 0.0000 'International Tables Vol C Tables 4.2.6.8 and 6.1.1.4'
Cl Cl 0.1484 0.1585 'International Tables Vol C Tables 4.2.6.8 and 6.1.1.4'
O O 0.0106 0.0060 'International Tables Vol C Tables 4.2.6.8 and 6.1.1.4'

loop_
_geom_angle_atom_site_label_1
_geom_angle_atom_site_label_2
_geom_angle_atom_site_label_3
_geom_angle
C9 O1 C1 118.51(14)
C10 O3 H3 109.5
C13 O4 C16 115.78(17)
O1 C1 H1 106.8
O1 C1 C2 111.92(16)
O1 C1 C12 108.96(15)
C2 C1 H1 106.8
C2 C1 C12 115.11(16)
C12 C1 H1 106.8
C3 C2 C1 120.17(17)
C10 C2 C1 120.73(19)
C10 C2 C3 119.02(18)
O2 C3 C2 121.92(18)
O2 C3 C4 120.57(19)
C2 C3 C4 117.41(17)
C5 C4 C3 122.29(18)
C9 C4 C3 118.67(18)
C9 C4 C5 118.87(18)
C4 C5 H5 120.1
C6 C5 C4 119.73(18)
C6 C5 H5 120.1
C5 C6 Cl1 118.71(16)
C5 C6 C7 122.31(19)
C7 C6 Cl1 118.98(16)
C6 C7 C11 121.95(19)
C8 C7 C6 117.26(18)
C8 C7 C11 120.79(18)
C7 C8 H8 119.3
C7 C8 C9 121.47(18)
C9 C8 H8 119.3
O1 C9 C4 123.05(17)
O1 C9 C8 116.61(17)
C8 C9 C4 120.27(19)
O3 C10 C2 124.1(2)
O3 C10 H10 117.9
C2 C10 H10 117.9
C7 C11 H11A 109.5
C7 C11 H11B 109.5
C7 C11 H11C 109.5
H11A C11 H11B 109.5
H11A C11 H11C 109.5
H11B C11 H11C 109.5
C13 C12 C1 105.57(16)
C13 C12 C15 106.76(16)
C14 C12 C1 113.27(16)
C14 C12 C13 112.35(16)
C14 C12 C15 109.81(18)
C15 C12 C1 108.78(16)
O4 C13 C12 113.00(18)
O5 C13 O4 123.23(19)
O5 C13 C12 123.76(19)
C12 C14 H14A 109.5
C12 C14 H14B 109.5
C12 C14 H14C 109.5
H14A C14 H14B 109.5
H14A C14 H14C 109.5
H14B C14 H14C 109.5
C12 C15 H15A 109.5
C12 C15 H15B 109.5
C12 C15 H15C 109.5
H15A C15 H15B 109.5
H15A C15 H15C 109.5
H15B C15 H15C 109.5
O4 C16 H16A 109.5
O4 C16 H16B 109.5
O4 C16 H16C 109.5
H16A C16 H16B 109.5
H16A C16 H16C 109.5
H16B C16 H16C 109.5

loop_
_geom_bond_atom_site_label_1
_geom_bond_atom_site_label_2
_geom_bond_distance
Cl1 C6 1.742(2)
O1 C1 1.451(2)
O1 C9 1.362(2)
O2 C3 1.273(2)
O3 H3 0.8400
O3 C10 1.298(2)
O4 C13 1.327(2)
O4 C16 1.445(2)
O5 C13 1.201(2)
C1 H1 1.0000
C1 C2 1.501(3)
C1 C12 1.546(3)
C2 C3 1.423(3)
C2 C10 1.377(3)
C3 C4 1.457(3)
C4 C5 1.397(3)
C4 C9 1.397(3)
C5 H5 0.9500
C5 C6 1.372(3)
C6 C7 1.401(3)
C7 C8 1.385(3)
C7 C11 1.496(3)
C8 H8 0.9500
C8 C9 1.386(3)
C10 H10 0.9500
C11 H11A 0.9800
C11 H11B 0.9800
C11 H11C 0.9800
C12 C13 1.528(3)
C12 C14 1.525(3)
C12 C15 1.539(3)
C14 H14A 0.9800
C14 H14B 0.9800
C14 H14C 0.9800
C15 H15A 0.9800
C15 H15B 0.9800
C15 H15C 0.9800
C16 H16A 0.9800
C16 H16B 0.9800
C16 H16C 0.9800

loop_
_geom_torsion_atom_site_label_1
_geom_torsion_atom_site_label_2
_geom_torsion_atom_site_label_3
_geom_torsion_atom_site_label_4
_geom_torsion
Cl1 C6 C7 C8 -177.02(15)
Cl1 C6 C7 C11 2.2(3)
O1 C1 C2 C3 30.6(3)
O1 C1 C2 C10 -146.18(19)
O1 C1 C12 C13 49.7(2)
O1 C1 C12 C14 -73.6(2)
O1 C1 C12 C15 163.98(15)
O2 C3 C4 C5 -9.0(3)
O2 C3 C4 C9 166.22(18)
C1 O1 C9 C4 21.2(3)
C1 O1 C9 C8 -161.77(16)
C1 C2 C3 O2 175.67(18)
C1 C2 C3 C4 -8.2(3)
C1 C2 C10 O3 -176.16(19)
C1 C12 C13 O4 -133.88(17)
C1 C12 C13 O5 47.7(3)
C2 C1 C12 C13 176.37(16)
C2 C1 C12 C14 53.0(2)
C2 C1 C12 C15 -69.4(2)
C2 C3 C4 C5 174.78(18)
C2 C3 C4 C9 -10.0(3)
C3 C2 C10 O3 7.0(3)
C3 C4 C5 C6 175.27(18)
C3 C4 C9 O1 3.9(3)
C3 C4 C9 C8 -173.07(18)
C4 C5 C6 Cl1 177.08(14)
C4 C5 C6 C7 -2.6(3)
C5 C4 C9 O1 179.25(17)
C5 C4 C9 C8 2.3(3)
C5 C6 C7 C8 2.7(3)
C5 C6 C7 C11 -178.11(18)
C6 C7 C8 C9 -0.2(3)
C7 C8 C9 O1 -179.38(16)
C7 C8 C9 C4 -2.2(3)
C9 O1 C1 C2 -36.8(2)
C9 O1 C1 C12 91.67(19)
C9 C4 C5 C6 0.1(3)
C10 C2 C3 O2 -7.5(3)
C10 C2 C3 C4 168.68(18)
C11 C7 C8 C9 -179.44(18)
C12 C1 C2 C3 -94.5(2)
C12 C1 C2 C10 88.7(2)
C14 C12 C13 O4 -10.0(2)
C14 C12 C13 O5 171.6(2)
C15 C12 C13 O4 110.46(19)
C15 C12 C13 O5 -67.9(3)
C16 O4 C13 O5 -2.1(3)
C16 O4 C13 C12 179.47(17)
